data_4116258
loop_
_publ_author_name
'Martin Albrecht'
'Paulo Dani'
'Martin Lutz'
'Anthony L. Spek'
'Gerard van Koten'

_publ_contact_author_address
; Bijvoet Center for Biomolecular Research
  Dep. Crystal and Structural Chemistry
  Utrecht University
  Padualaan 8
  3584 CH Utrecht
  The Netherlands
;
_publ_contact_author_email m.lutz@chem.uu.nl
_publ_contact_author_fax '[+31] 30 2533940'
_publ_contact_author_name 'Martin Lutz'
_publ_contact_author_phone '[+31] 30 2533902'
_publ_section_title
;
 Transcyclometalation Processes with Late Transition Metals: Caryl-H Bond
 Activation via Noncovalent C-H...Interactions
;
_journal_name_full 'Journal of the American Chemical Society'
_journal_page_first 11822
_journal_page_last 11833
_journal_paper_doi 10.1021/ja001808m
_journal_volume 122
_journal_year 2000
_chemical_formula_moiety 'C88 H94 Cl2 N4 P4 Pt2, 4(C6 H6)'
_chemical_formula_sum 'C112 H118 Cl2 N4 P4 Pt2'
_chemical_formula_weight 2105.06
_chemical_name_systematic
; 
 ? 
;
_space_group_IT_number 14
_symmetry_cell_setting monoclinic
_symmetry_space_group_name_Hall '-P 2ybc'
_symmetry_space_group_name_H-M 'P 1 21/c 1'
_atom_sites_solution_hydrogens geom
_atom_sites_solution_primary heavy
_atom_sites_solution_secondary difmap
_audit_creation_method SHELXL-97
_cell_angle_alpha 90.00
_cell_angle_beta 92.6380(10)
_cell_angle_gamma 90.00
_cell_formula_units_Z 2
_cell_length_a 13.0416(2)
_cell_length_b 15.5605(3)
_cell_length_c 24.1866(5)
_cell_measurement_temperature 150(2)
_cell_volume 4903.08(16)
_computing_cell_refinement 'DENZO 1.11.0'
_computing_data_collection 'Nonius COLLECT'
_computing_data_reduction 'DENZO 1.11.0'
_computing_structure_refinement 'SHELXL-97 (Sheldrick, 1997)'
_computing_structure_solution 'DIRDIF-97 (Beurskens et al., 1997)'
_diffrn_ambient_temperature 150(2)
_diffrn_measured_fraction_theta_full 0.999
_diffrn_measured_fraction_theta_max 0.999
_diffrn_measurement_device_type 'Nonius KappaCCD'
_diffrn_radiation_monochromator graphite
_diffrn_radiation_source 'rotating anode'
_diffrn_radiation_type MoK\a
_diffrn_radiation_wavelength 0.71073
_diffrn_reflns_av_R_equivalents 0.0668
_diffrn_reflns_av_sigmaI/netI 0.0344
_diffrn_reflns_limit_h_max 16
_diffrn_reflns_limit_h_min -16
_diffrn_reflns_limit_k_max 20
_diffrn_reflns_limit_k_min -20
_diffrn_reflns_limit_l_max 31
_diffrn_reflns_limit_l_min -31
_diffrn_reflns_number 91192
_diffrn_reflns_theta_full 27.49
_diffrn_reflns_theta_max 27.49
_diffrn_reflns_theta_min 2.04
_exptl_absorpt_coefficient_mu 3.020
_exptl_absorpt_correction_T_max 0.68
_exptl_absorpt_correction_T_min 0.61
_exptl_absorpt_correction_type multi-scan
_exptl_crystal_colour colourless
_exptl_crystal_density_diffrn 1.426
_exptl_crystal_description block
_exptl_crystal_F_000 2136
_exptl_crystal_size_max 0.25
_exptl_crystal_size_mid 0.25
_exptl_crystal_size_min 0.13
_refine_diff_density_max 1.075
_refine_diff_density_min -1.241
_refine_diff_density_rms 0.087
_refine_ls_extinction_method none
_refine_ls_goodness_of_fit_ref 1.040
_refine_ls_hydrogen_treatment mixed
_refine_ls_matrix_type full
_refine_ls_number_parameters 567
_refine_ls_number_reflns 11238
_refine_ls_number_restraints 0
_refine_ls_restrained_S_all 1.040
_refine_ls_R_factor_all 0.0362
_refine_ls_R_factor_gt 0.0261
_refine_ls_shift/su_max 0.006
_refine_ls_shift/su_mean 0.000
_refine_ls_structure_factor_coef Fsqd
_refine_ls_weighting_details 'calc w=1/[\s^2^(Fo^2^)+(0.0217P)^2^+4.5070P] where P=(Fo^2^+2Fc^2^)/3'
_refine_ls_weighting_scheme calc
_refine_ls_wR_factor_gt 0.0551
_refine_ls_wR_factor_ref 0.0585
_reflns_number_gt 9612
_reflns_number_total 11238
_reflns_threshold_expression I>2\s(I)
_cod_data_source_file ja001808m_3.cif
_cod_data_source_block s2079a
_cod_original_sg_symbol_H-M 'P 21/c'
_cod_database_code 4116258

loop_
_symmetry_equiv_pos_as_xyz
'x, y, z'
'-x, y+1/2, -z+1/2'
'-x, -y, -z'
'x, -y-1/2, z-1/2'

loop_
_atom_site_label
_atom_site_type_symbol
_atom_site_fract_x
_atom_site_fract_y
_atom_site_fract_z
_atom_site_U_iso_or_equiv
_atom_site_adp_type
_atom_site_occupancy
_atom_site_symmetry_multiplicity
_atom_site_calc_flag
_atom_site_refinement_flags
Pt Pt 0.701471(7) 0.578669(6) 0.596234(4) 0.01690(3) Uani 1 1 d .
Cl Cl 0.73731(5) 0.43246(4) 0.56629(3) 0.02331(13) Uani 1 1 d .
P1 P 0.70629(5) 0.52697(5) 0.68556(3) 0.01947(14) Uani 1 1 d .
P2 P 0.69081(5) 0.62679(4) 0.50551(3) 0.01767(13) Uani 1 1 d .
N1 N 0.95439(17) 0.78479(17) 0.62403(10) 0.0332(6) Uani 1 1 d .
N2 N 0.39119(17) 0.72001(16) 0.62660(11) 0.0332(6) Uani 1 1 d .
C1 C 0.4882(2) 0.44191(17) 0.61971(11) 0.0208(5) Uani 1 1 d .
H1 H 0.544(2) 0.4491(17) 0.5947(11) 0.018(7) Uiso 1 1 d .
C2 C 0.5155(2) 0.43278(17) 0.67561(11) 0.0234(6) Uani 1 1 d .
C3 C 0.4373(2) 0.42566(19) 0.71264(11) 0.0288(6) Uani 1 1 d .
H3 H 0.4537 0.4172 0.7509 0.035 Uiso 1 1 calc R
C4 C 0.3356(2) 0.4309(2) 0.69368(12) 0.0326(7) Uani 1 1 d .
H4 H 0.2828 0.4278 0.7194 0.039 Uiso 1 1 calc R
C5 C 0.3096(2) 0.44064(19) 0.63788(11) 0.0266(6) Uani 1 1 d .
H5 H 0.2396 0.4442 0.6255 0.032 Uiso 1 1 calc R
C6 C 0.3870(2) 0.44519(17) 0.59985(10) 0.0209(5) Uani 1 1 d .
C7 C 0.6277(2) 0.42952(17) 0.69482(11) 0.0239(6) Uani 1 1 d .
H7A H 0.6602 0.3817 0.6751 0.029 Uiso 1 1 calc R
H7B H 0.6312 0.4149 0.7347 0.029 Uiso 1 1 calc R
C8 C 0.6369(2) 0.54007(18) 0.46101(10) 0.0217(5) Uani 1 1 d .
H8A H 0.6853 0.4911 0.4641 0.026 Uiso 1 1 calc R
H8B H 0.5725 0.5210 0.4773 0.026 Uiso 1 1 calc R
C11 C 0.6747(2) 0.59941(18) 0.74161(10) 0.0230(6) Uani 1 1 d .
C12 C 0.5799(2) 0.5974(2) 0.76537(13) 0.0377(8) Uani 1 1 d .
H12 H 0.5297 0.5566 0.7530 0.045 Uiso 1 1 calc R
C13 C 0.5579(2) 0.6550(2) 0.80731(13) 0.0438(8) Uani 1 1 d .
H13 H 0.4931 0.6525 0.8237 0.053 Uiso 1 1 calc R
C14 C 0.6286(2) 0.7149(2) 0.82525(12) 0.0391(8) Uani 1 1 d .
H14 H 0.6134 0.7537 0.8541 0.047 Uiso 1 1 calc R
C15 C 0.7225(2) 0.7185(2) 0.80090(12) 0.0363(7) Uani 1 1 d .
H15 H 0.7714 0.7608 0.8125 0.044 Uiso 1 1 calc R
C16 C 0.7457(2) 0.6605(2) 0.75968(11) 0.0298(6) Uani 1 1 d .
H16 H 0.8108 0.6629 0.7437 0.036 Uiso 1 1 calc R
C21 C 0.8341(2) 0.48821(17) 0.70762(11) 0.0232(6) Uani 1 1 d .
C22 C 0.9135(2) 0.4887(2) 0.67155(12) 0.0337(7) Uani 1 1 d .
H22 H 0.9027 0.5119 0.6354 0.040 Uiso 1 1 calc R
C23 C 1.0086(2) 0.4555(3) 0.68775(14) 0.0445(9) Uani 1 1 d .
H23 H 1.0627 0.4564 0.6628 0.053 Uiso 1 1 calc R
C24 C 1.0253(3) 0.4213(2) 0.73986(15) 0.0448(9) Uani 1 1 d .
H24 H 1.0905 0.3978 0.7505 0.054 Uiso 1 1 calc R
C25 C 0.9479(3) 0.4209(2) 0.77644(14) 0.0401(8) Uani 1 1 d .
H25 H 0.9598 0.3978 0.8125 0.048 Uiso 1 1 calc R
C26 C 0.8520(2) 0.4545(2) 0.76066(12) 0.0316(7) Uani 1 1 d .
H26 H 0.7986 0.4545 0.7861 0.038 Uiso 1 1 calc R
C31 C 0.81517(19) 0.65002(17) 0.47726(10) 0.0206(5) Uani 1 1 d .
C32 C 0.8285(2) 0.71081(18) 0.43608(11) 0.0257(6) Uani 1 1 d .
H32 H 0.7714 0.7432 0.4219 0.031 Uiso 1 1 calc R
C33 C 0.9251(2) 0.7244(2) 0.41553(12) 0.0328(7) Uani 1 1 d .
H33 H 0.9336 0.7662 0.3875 0.039 Uiso 1 1 calc R
C34 C 1.0087(2) 0.6774(2) 0.43584(13) 0.0344(7) Uani 1 1 d .
H34 H 1.0746 0.6869 0.4218 0.041 Uiso 1 1 calc R
C35 C 0.9958(2) 0.6168(2) 0.47651(12) 0.0314(7) Uani 1 1 d .
H35 H 1.0531 0.5845 0.4904 0.038 Uiso 1 1 calc R
C36 C 0.8997(2) 0.60245(19) 0.49733(11) 0.0263(6) Uani 1 1 d .
H36 H 0.8915 0.5603 0.5252 0.032 Uiso 1 1 calc R
C41 C 0.61334(19) 0.72216(18) 0.49138(10) 0.0228(6) Uani 1 1 d .
C42 C 0.5091(2) 0.7140(2) 0.47494(11) 0.0285(6) Uani 1 1 d .
H42 H 0.4794 0.6586 0.4698 0.034 Uiso 1 1 calc R
C43 C 0.4497(2) 0.7872(2) 0.46624(13) 0.0402(8) Uani 1 1 d .
H43 H 0.3792 0.7818 0.4552 0.048 Uiso 1 1 calc R
C44 C 0.4923(3) 0.8679(2) 0.47353(14) 0.0446(9) Uani 1 1 d .
H44 H 0.4515 0.9177 0.4667 0.053 Uiso 1 1 calc R
C45 C 0.5946(3) 0.8761(2) 0.49078(13) 0.0380(7) Uani 1 1 d .
H45 H 0.6237 0.9316 0.4963 0.046 Uiso 1 1 calc R
C46 C 0.6543(2) 0.80386(19) 0.50003(11) 0.0278(6) Uani 1 1 d .
H46 H 0.7241 0.8100 0.5124 0.033 Uiso 1 1 calc R
C51 C 0.68097(18) 0.70146(16) 0.62237(10) 0.0183(5) Uani 1 1 d .
C52 C 0.76646(19) 0.75562(18) 0.63293(10) 0.0222(5) Uani 1 1 d .
C53 C 0.7523(2) 0.84072(19) 0.64842(11) 0.0278(6) Uani 1 1 d .
H53 H 0.8104 0.8761 0.6566 0.033 Uiso 1 1 calc R
C54 C 0.6548(2) 0.87431(19) 0.65201(12) 0.0304(6) Uani 1 1 d .
H54 H 0.6457 0.9332 0.6610 0.037 Uiso 1 1 calc R
C55 C 0.5703(2) 0.82147(19) 0.64244(11) 0.0273(6) Uani 1 1 d .
H55 H 0.5033 0.8445 0.6452 0.033 Uiso 1 1 calc R
C56 C 0.58211(19) 0.73553(18) 0.62885(10) 0.0215(5) Uani 1 1 d .
C57 C 0.87404(19) 0.71967(19) 0.62874(11) 0.0259(6) Uani 1 1 d .
H57A H 0.8906 0.6842 0.6619 0.031 Uiso 1 1 calc R
H57B H 0.8749 0.6814 0.5961 0.031 Uiso 1 1 calc R
C58 C 0.9457(3) 0.8288(2) 0.57061(14) 0.0436(8) Uani 1 1 d .
H58A H 0.9995 0.8725 0.5690 0.065 Uiso 1 1 calc R
H58B H 0.8782 0.8563 0.5662 0.065 Uiso 1 1 calc R
H58C H 0.9536 0.7870 0.5408 0.065 Uiso 1 1 calc R
C59 C 1.0545(2) 0.7433(3) 0.63043(16) 0.0520(10) Uani 1 1 d .
H59A H 1.0607 0.6999 0.6014 0.078 Uiso 1 1 calc R
H59B H 1.0613 0.7157 0.6668 0.078 Uiso 1 1 calc R
H59C H 1.1086 0.7864 0.6273 0.078 Uiso 1 1 calc R
C60 C 0.48948(19) 0.67771(18) 0.61928(11) 0.0244(6) Uani 1 1 d .
H60A H 0.4899 0.6545 0.5812 0.029 Uiso 1 1 calc R
H60B H 0.4958 0.6285 0.6451 0.029 Uiso 1 1 calc R
C61 C 0.3089(2) 0.6791(2) 0.59310(17) 0.0486(9) Uani 1 1 d .
H61A H 0.2967 0.6212 0.6073 0.073 Uiso 1 1 calc R
H61B H 0.3287 0.6754 0.5546 0.073 Uiso 1 1 calc R
H61C H 0.2460 0.7132 0.5950 0.073 Uiso 1 1 calc R
C62 C 0.3664(3) 0.7222(3) 0.68451(16) 0.0546(10) Uani 1 1 d .
H62A H 0.3536 0.6636 0.6974 0.082 Uiso 1 1 calc R
H62B H 0.3048 0.7573 0.6887 0.082 Uiso 1 1 calc R
H62C H 0.4240 0.7471 0.7065 0.082 Uiso 1 1 calc R
C71 C 0.1631(3) 0.7399(3) 0.81225(19) 0.0720(13) Uani 1 1 d .
H71 H 0.1743 0.7976 0.8011 0.086 Uiso 1 1 calc R
C72 C 0.2375(4) 0.6986(4) 0.8430(2) 0.0821(15) Uani 1 1 d .
H72 H 0.3002 0.7271 0.8527 0.098 Uiso 1 1 calc R
C73 C 0.2225(5) 0.6166(4) 0.8598(2) 0.099(2) Uani 1 1 d .
H73 H 0.2755 0.5863 0.8797 0.118 Uiso 1 1 calc R
C74 C 0.1265(6) 0.5770(3) 0.8471(3) 0.106(2) Uani 1 1 d .
H74 H 0.1121 0.5212 0.8608 0.128 Uiso 1 1 calc R
C75 C 0.0550(4) 0.6204(3) 0.8149(2) 0.0856(16) Uani 1 1 d .
H75 H -0.0086 0.5937 0.8048 0.103 Uiso 1 1 calc R
C76 C 0.0740(3) 0.7014(3) 0.79718(16) 0.0563(10) Uani 1 1 d .
H76 H 0.0244 0.7307 0.7742 0.068 Uiso 1 1 calc R
C81 C 0.2843(3) 0.9065(2) 0.56585(16) 0.0489(9) Uani 1 1 d .
H81 H 0.3324 0.8612 0.5715 0.059 Uiso 1 1 calc R
C82 C 0.2184(3) 0.9072(2) 0.51993(16) 0.0493(9) Uani 1 1 d .
H82 H 0.2207 0.8619 0.4937 0.059 Uiso 1 1 calc R
C83 C 0.1489(3) 0.9730(2) 0.51172(16) 0.0484(9) Uani 1 1 d .
H83 H 0.1043 0.9735 0.4795 0.058 Uiso 1 1 calc R
C84 C 0.1438(3) 1.0375(3) 0.54944(17) 0.0514(9) Uani 1 1 d .
H84 H 0.0952 1.0825 0.5439 0.062 Uiso 1 1 calc R
C85 C 0.2093(3) 1.0374(3) 0.59549(16) 0.0556(10) Uani 1 1 d .
H85 H 0.2060 1.0823 0.6219 0.067 Uiso 1 1 calc R
C86 C 0.2798(3) 0.9722(3) 0.60341(15) 0.0544(10) Uani 1 1 d .
H86 H 0.3256 0.9727 0.6351 0.065 Uiso 1 1 calc R

loop_
_atom_site_aniso_label
_atom_site_aniso_U_11
_atom_site_aniso_U_22
_atom_site_aniso_U_33
_atom_site_aniso_U_23
_atom_site_aniso_U_13
_atom_site_aniso_U_12
Pt 0.01546(5) 0.02140(6) 0.01383(5) 0.00010(4) 0.00061(3) 0.00086(4)
Cl 0.0242(3) 0.0241(3) 0.0216(3) -0.0003(2) 0.0018(2) 0.0043(2)
P1 0.0199(3) 0.0241(4) 0.0142(3) 0.0007(3) -0.0009(2) 0.0015(3)
P2 0.0167(3) 0.0216(4) 0.0147(3) 0.0002(3) 0.0012(2) -0.0001(3)
N1 0.0201(12) 0.0428(16) 0.0368(14) -0.0118(12) 0.0024(10) -0.0092(11)
N2 0.0186(12) 0.0334(15) 0.0481(15) -0.0058(12) 0.0072(10) 0.0044(10)
C1 0.0213(13) 0.0228(14) 0.0185(12) -0.0002(10) 0.0028(10) -0.0025(10)
C2 0.0245(14) 0.0252(15) 0.0203(13) 0.0009(11) -0.0001(10) -0.0045(11)
C3 0.0314(15) 0.0392(18) 0.0157(12) 0.0013(12) 0.0007(11) -0.0081(13)
C4 0.0302(16) 0.047(2) 0.0212(13) -0.0037(13) 0.0096(11) -0.0089(13)
C5 0.0200(14) 0.0370(17) 0.0231(13) -0.0039(12) 0.0024(10) -0.0034(11)
C6 0.0222(13) 0.0232(14) 0.0171(12) -0.0012(10) 0.0009(10) -0.0030(10)
C7 0.0273(14) 0.0252(15) 0.0189(12) 0.0041(11) -0.0020(10) -0.0003(11)
C8 0.0205(13) 0.0237(14) 0.0209(13) 0.0005(11) 0.0016(10) -0.0030(11)
C11 0.0246(14) 0.0281(15) 0.0161(12) 0.0009(10) 0.0000(10) 0.0048(11)
C12 0.0278(16) 0.051(2) 0.0345(16) -0.0116(15) 0.0058(13) -0.0034(14)
C13 0.0337(18) 0.061(2) 0.0379(18) -0.0159(16) 0.0105(14) 0.0018(16)
C14 0.0422(18) 0.048(2) 0.0269(15) -0.0140(14) 0.0025(13) 0.0084(15)
C15 0.0413(18) 0.0384(19) 0.0288(15) -0.0083(14) -0.0021(13) -0.0014(14)
C16 0.0292(15) 0.0362(17) 0.0241(14) -0.0045(12) 0.0014(11) 0.0010(13)
C21 0.0237(14) 0.0241(15) 0.0214(13) -0.0008(11) -0.0042(10) 0.0008(11)
C22 0.0262(15) 0.050(2) 0.0242(14) -0.0023(13) -0.0043(11) 0.0041(14)
C23 0.0256(16) 0.067(2) 0.0407(19) -0.0097(17) -0.0016(13) 0.0094(16)
C24 0.0315(18) 0.047(2) 0.054(2) -0.0070(17) -0.0177(16) 0.0111(15)
C25 0.0444(19) 0.0358(18) 0.0380(17) 0.0077(14) -0.0205(15) -0.0011(15)
C26 0.0303(16) 0.0358(17) 0.0280(15) 0.0055(13) -0.0068(12) -0.0002(13)
C31 0.0205(13) 0.0242(14) 0.0171(12) -0.0036(10) 0.0026(10) -0.0035(10)
C32 0.0237(14) 0.0292(16) 0.0247(13) -0.0004(11) 0.0047(11) 0.0003(11)
C33 0.0358(17) 0.0337(17) 0.0297(15) 0.0045(13) 0.0113(12) -0.0049(13)
C34 0.0260(15) 0.0383(18) 0.0402(17) -0.0061(14) 0.0150(13) -0.0042(13)
C35 0.0209(14) 0.0359(17) 0.0376(16) -0.0041(14) 0.0038(12) 0.0037(13)
C36 0.0250(14) 0.0285(15) 0.0257(14) -0.0009(12) 0.0043(11) 0.0027(11)
C41 0.0245(14) 0.0283(15) 0.0160(12) 0.0016(11) 0.0042(10) 0.0050(11)
C42 0.0250(14) 0.0358(17) 0.0247(14) -0.0033(12) 0.0010(11) 0.0041(12)
C43 0.0290(16) 0.054(2) 0.0370(17) -0.0022(15) -0.0012(13) 0.0177(15)
C44 0.051(2) 0.041(2) 0.0428(19) 0.0083(16) 0.0082(16) 0.0234(17)
C45 0.053(2) 0.0263(17) 0.0362(17) 0.0026(13) 0.0132(14) 0.0062(14)
C46 0.0290(15) 0.0296(16) 0.0251(14) 0.0002(12) 0.0059(11) 0.0025(12)
C51 0.0208(13) 0.0207(13) 0.0135(11) 0.0010(10) 0.0019(9) -0.0001(10)
C52 0.0235(13) 0.0291(15) 0.0140(11) 0.0013(10) 0.0014(10) -0.0036(11)
C53 0.0301(15) 0.0295(16) 0.0239(14) -0.0039(12) 0.0017(11) -0.0086(12)
C54 0.0390(17) 0.0234(16) 0.0296(15) -0.0056(12) 0.0084(12) 0.0004(13)
C55 0.0272(15) 0.0310(16) 0.0241(14) -0.0023(12) 0.0062(11) 0.0031(12)
C56 0.0231(13) 0.0254(14) 0.0163(12) -0.0004(10) 0.0045(10) 0.0025(11)
C57 0.0208(13) 0.0338(17) 0.0231(13) -0.0037(12) 0.0000(10) -0.0042(12)
C58 0.048(2) 0.042(2) 0.0419(19) -0.0053(15) 0.0178(15) -0.0168(16)
C59 0.0214(16) 0.066(3) 0.068(2) -0.026(2) 0.0030(15) -0.0056(16)
C60 0.0202(13) 0.0248(15) 0.0287(14) -0.0015(11) 0.0052(10) 0.0028(11)
C61 0.0199(16) 0.042(2) 0.084(3) -0.0124(19) 0.0012(16) 0.0034(14)
C62 0.042(2) 0.054(2) 0.071(3) -0.011(2) 0.0308(18) 0.0020(18)
C71 0.073(3) 0.065(3) 0.077(3) 0.027(2) -0.007(2) -0.016(2)
C72 0.071(3) 0.078(4) 0.095(4) 0.013(3) -0.023(3) -0.009(3)
C73 0.129(5) 0.080(4) 0.082(4) -0.022(3) -0.048(3) 0.042(4)
C74 0.178(7) 0.034(3) 0.105(5) 0.002(3) -0.012(5) 0.004(3)
C75 0.087(4) 0.043(3) 0.125(5) -0.013(3) -0.008(3) 0.001(3)
C76 0.063(3) 0.052(3) 0.053(2) -0.0054(19) 0.0005(19) 0.011(2)
C81 0.046(2) 0.046(2) 0.056(2) 0.0140(18) 0.0150(17) 0.0087(16)
C82 0.048(2) 0.044(2) 0.057(2) -0.0108(17) 0.0146(18) -0.0030(17)
C83 0.040(2) 0.052(2) 0.054(2) 0.0016(18) 0.0036(16) -0.0051(17)
C84 0.049(2) 0.043(2) 0.064(3) 0.0078(19) 0.0144(18) 0.0056(17)
C85 0.074(3) 0.045(2) 0.049(2) -0.0080(18) 0.022(2) -0.005(2)
C86 0.058(2) 0.071(3) 0.0357(19) 0.0093(19) 0.0088(16) -0.004(2)

loop_
_atom_type_symbol
_atom_type_description
_atom_type_scat_dispersion_real
_atom_type_scat_dispersion_imag
_atom_type_scat_source
C C 0.0033 0.0016 'International Tables Vol C Tables 4.2.6.8 and 6.1.1.4'
H H 0.0000 0.0000 'International Tables Vol C Tables 4.2.6.8 and 6.1.1.4'
Cl Cl 0.1484 0.1585 'International Tables Vol C Tables 4.2.6.8 and 6.1.1.4'
N N 0.0061 0.0033 'International Tables Vol C Tables 4.2.6.8 and 6.1.1.4'
P P 0.1023 0.0942 'International Tables Vol C Tables 4.2.6.8 and 6.1.1.4'
Pt Pt -1.7033 8.3905 'International Tables Vol C Tables 4.2.6.8 and 6.1.1.4'

loop_
_geom_angle_atom_site_label_1
_geom_angle_atom_site_label_2
_geom_angle_atom_site_label_3
_geom_angle
_geom_angle_site_symmetry_1
_geom_angle_site_symmetry_3
C51 Pt P1 92.00(7) . .
C51 Pt P2 89.30(7) . .
P1 Pt P2 177.57(2) . .
C51 Pt Cl 176.48(7) . .
P1 Pt Cl 87.45(2) . .
P2 Pt Cl 91.38(2) . .
C11 P1 C21 102.75(12) . .
C11 P1 C7 105.75(13) . .
C21 P1 C7 101.35(12) . .
C11 P1 Pt 118.93(9) . .
C21 P1 Pt 111.96(9) . .
C7 P1 Pt 114.12(8) . .
C41 P2 C31 105.28(12) . .
C41 P2 C8 107.07(12) . .
C31 P2 C8 104.34(12) . .
C41 P2 Pt 116.76(8) . .
C31 P2 Pt 113.78(8) . .
C8 P2 Pt 108.72(9) . .
C59 N1 C58 109.5(3) . .
C59 N1 C57 109.0(3) . .
C58 N1 C57 111.5(2) . .
C62 N2 C60 111.3(3) . .
C62 N2 C61 110.8(3) . .
C60 N2 C61 111.3(2) . .
C6 C1 C2 122.6(2) . .
C6 C1 H1 120.4(15) . .
C2 C1 H1 116.9(16) . .
C1 C2 C3 118.1(2) . .
C1 C2 C7 120.2(2) . .
C3 C2 C7 121.7(2) . .
C4 C3 C2 120.1(2) . .
C4 C3 H3 120.0 . .
C2 C3 H3 120.0 . .
C5 C4 C3 121.1(3) . .
C5 C4 H4 119.4 . .
C3 C4 H4 119.4 . .
C4 C5 C6 119.7(3) . .
C4 C5 H5 120.2 . .
C6 C5 H5 120.2 . .
C1 C6 C5 118.4(2) . .
C1 C6 C8 119.7(2) . 3_666
C5 C6 C8 121.8(2) . 3_666
C2 C7 P1 117.90(19) . .
C2 C7 H7A 107.8 . .
P1 C7 H7A 107.8 . .
C2 C7 H7B 107.8 . .
P1 C7 H7B 107.8 . .
H7A C7 H7B 107.2 . .
C6 C8 P2 120.96(19) 3_666 .
C6 C8 H8A 107.1 3_666 .
P2 C8 H8A 107.1 . .
C6 C8 H8B 107.1 3_666 .
P2 C8 H8B 107.1 . .
H8A C8 H8B 106.8 . .
C16 C11 C12 118.7(3) . .
C16 C11 P1 119.3(2) . .
C12 C11 P1 122.0(2) . .
C11 C12 C13 120.3(3) . .
C11 C12 H12 119.9 . .
C13 C12 H12 119.9 . .
C14 C13 C12 120.8(3) . .
C14 C13 H13 119.6 . .
C12 C13 H13 119.6 . .
C13 C14 C15 119.2(3) . .
C13 C14 H14 120.4 . .
C15 C14 H14 120.4 . .
C14 C15 C16 120.4(3) . .
C14 C15 H15 119.8 . .
C16 C15 H15 119.8 . .
C11 C16 C15 120.6(3) . .
C11 C16 H16 119.7 . .
C15 C16 H16 119.7 . .
C22 C21 C26 118.8(2) . .
C22 C21 P1 120.9(2) . .
C26 C21 P1 120.3(2) . .
C23 C22 C21 120.4(3) . .
C23 C22 H22 119.8 . .
C21 C22 H22 119.8 . .
C24 C23 C22 120.4(3) . .
C24 C23 H23 119.8 . .
C22 C23 H23 119.8 . .
C25 C24 C23 120.1(3) . .
C25 C24 H24 120.0 . .
C23 C24 H24 120.0 . .
C24 C25 C26 120.0(3) . .
C24 C25 H25 120.0 . .
C26 C25 H25 120.0 . .
C25 C26 C21 120.2(3) . .
C25 C26 H26 119.9 . .
C21 C26 H26 119.9 . .
C32 C31 C36 119.2(2) . .
C32 C31 P2 123.1(2) . .
C36 C31 P2 117.7(2) . .
C31 C32 C33 120.3(3) . .
C31 C32 H32 119.8 . .
C33 C32 H32 119.8 . .
C34 C33 C32 120.3(3) . .
C34 C33 H33 119.9 . .
C32 C33 H33 119.9 . .
C35 C34 C33 119.6(3) . .
C35 C34 H34 120.2 . .
C33 C34 H34 120.2 . .
C34 C35 C36 120.7(3) . .
C34 C35 H35 119.7 . .
C36 C35 H35 119.7 . .
C35 C36 C31 120.0(3) . .
C35 C36 H36 120.0 . .
C31 C36 H36 120.0 . .
C46 C41 C42 119.1(3) . .
C46 C41 P2 120.7(2) . .
C42 C41 P2 120.1(2) . .
C43 C42 C41 119.6(3) . .
C43 C42 H42 120.2 . .
C41 C42 H42 120.2 . .
C44 C43 C42 120.6(3) . .
C44 C43 H43 119.7 . .
C42 C43 H43 119.7 . .
C43 C44 C45 119.9(3) . .
C43 C44 H44 120.1 . .
C45 C44 H44 120.1 . .
C46 C45 C44 120.2(3) . .
C46 C45 H45 119.9 . .
C44 C45 H45 119.9 . .
C45 C46 C41 120.7(3) . .
C45 C46 H46 119.7 . .
C41 C46 H46 119.7 . .
C56 C51 C52 118.3(2) . .
C56 C51 Pt 121.46(19) . .
C52 C51 Pt 120.20(18) . .
C53 C52 C51 120.2(2) . .
C53 C52 C57 120.2(2) . .
C51 C52 C57 119.5(2) . .
C54 C53 C52 120.7(3) . .
C54 C53 H53 119.6 . .
C52 C53 H53 119.6 . .
C53 C54 C55 119.5(3) . .
C53 C54 H54 120.3 . .
C55 C54 H54 120.3 . .
C54 C55 C56 121.1(3) . .
C54 C55 H55 119.5 . .
C56 C55 H55 119.5 . .
C55 C56 C51 120.1(2) . .
C55 C56 C60 120.8(2) . .
C51 C56 C60 119.1(2) . .
N1 C57 C52 114.6(2) . .
N1 C57 H57A 108.6 . .
C52 C57 H57A 108.6 . .
N1 C57 H57B 108.6 . .
C52 C57 H57B 108.6 . .
H57A C57 H57B 107.6 . .
N1 C58 H58A 109.5 . .
N1 C58 H58B 109.5 . .
H58A C58 H58B 109.5 . .
N1 C58 H58C 109.5 . .
H58A C58 H58C 109.5 . .
H58B C58 H58C 109.5 . .
N1 C59 H59A 109.5 . .
N1 C59 H59B 109.5 . .
H59A C59 H59B 109.5 . .
N1 C59 H59C 109.5 . .
H59A C59 H59C 109.5 . .
H59B C59 H59C 109.5 . .
N2 C60 C56 114.3(2) . .
N2 C60 H60A 108.7 . .
C56 C60 H60A 108.7 . .
N2 C60 H60B 108.7 . .
C56 C60 H60B 108.7 . .
H60A C60 H60B 107.6 . .
N2 C61 H61A 109.5 . .
N2 C61 H61B 109.5 . .
H61A C61 H61B 109.5 . .
N2 C61 H61C 109.5 . .
H61A C61 H61C 109.5 . .
H61B C61 H61C 109.5 . .
N2 C62 H62A 109.5 . .
N2 C62 H62B 109.5 . .
H62A C62 H62B 109.5 . .
N2 C62 H62C 109.5 . .
H62A C62 H62C 109.5 . .
H62B C62 H62C 109.5 . .
C76 C71 C72 121.7(4) . .
C76 C71 H71 119.2 . .
C72 C71 H71 119.2 . .
C73 C72 C71 120.0(5) . .
C73 C72 H72 120.0 . .
C71 C72 H72 120.0 . .
C72 C73 C74 118.9(5) . .
C72 C73 H73 120.5 . .
C74 C73 H73 120.5 . .
C75 C74 C73 118.7(5) . .
C75 C74 H74 120.6 . .
C73 C74 H74 120.6 . .
C76 C75 C74 120.7(5) . .
C76 C75 H75 119.6 . .
C74 C75 H75 119.6 . .
C71 C76 C75 119.8(4) . .
C71 C76 H76 120.1 . .
C75 C76 H76 120.1 . .
C86 C81 C82 119.1(4) . .
C86 C81 H81 120.4 . .
C82 C81 H81 120.4 . .
C81 C82 C83 120.4(4) . .
C81 C82 H82 119.8 . .
C83 C82 H82 119.8 . .
C84 C83 C82 120.3(4) . .
C84 C83 H83 119.8 . .
C82 C83 H83 119.8 . .
C83 C84 C85 119.7(4) . .
C83 C84 H84 120.1 . .
C85 C84 H84 120.1 . .
C84 C85 C86 120.1(4) . .
C84 C85 H85 120.0 . .
C86 C85 H85 120.0 . .
C81 C86 C85 120.4(4) . .
C81 C86 H86 119.8 . .
C85 C86 H86 119.8 . .

loop_
_geom_bond_atom_site_label_1
_geom_bond_atom_site_label_2
_geom_bond_distance
_geom_bond_site_symmetry_2
Pt C51 2.034(3) .
Pt P1 2.3036(6) .
Pt P2 2.3165(6) .
Pt Cl 2.4392(6) .
P1 C11 1.824(3) .
P1 C21 1.829(3) .
P1 C7 1.849(3) .
P2 C41 1.819(3) .
P2 C31 1.825(3) .
P2 C8 1.845(3) .
N1 C59 1.458(4) .
N1 C58 1.462(4) .
N1 C57 1.466(3) .
N2 C62 1.452(4) .
N2 C60 1.459(3) .
N2 C61 1.461(4) .
C1 C6 1.385(4) .
C1 C2 1.390(4) .
C1 H1 0.97(3) .
C2 C3 1.393(4) .
C2 C7 1.516(4) .
C3 C4 1.386(4) .
C3 H3 0.9500 .
C4 C5 1.385(4) .
C4 H4 0.9500 .
C5 C6 1.398(4) .
C5 H5 0.9500 .
C6 C8 1.508(3) 3_666
C7 H7A 0.9900 .
C7 H7B 0.9900 .
C8 C6 1.508(3) 3_666
C8 H8A 0.9900 .
C8 H8B 0.9900 .
C11 C16 1.384(4) .
C11 C12 1.388(4) .
C12 C13 1.393(4) .
C12 H12 0.9500 .
C13 C14 1.368(5) .
C13 H13 0.9500 .
C14 C15 1.384(4) .
C14 H14 0.9500 .
C15 C16 1.387(4) .
C15 H15 0.9500 .
C16 H16 0.9500 .
C21 C22 1.385(4) .
C21 C26 1.396(4) .
C22 C23 1.382(4) .
C22 H22 0.9500 .
C23 C24 1.377(5) .
C23 H23 0.9500 .
C24 C25 1.372(5) .
C24 H24 0.9500 .
C25 C26 1.392(4) .
C25 H25 0.9500 .
C26 H26 0.9500 .
C31 C32 1.390(4) .
C31 C36 1.396(4) .
C32 C33 1.391(4) .
C32 H32 0.9500 .
C33 C34 1.384(4) .
C33 H33 0.9500 .
C34 C35 1.379(4) .
C34 H34 0.9500 .
C35 C36 1.390(4) .
C35 H35 0.9500 .
C36 H36 0.9500 .
C41 C46 1.391(4) .
C41 C42 1.404(4) .
C42 C43 1.389(4) .
C42 H42 0.9500 .
C43 C44 1.381(5) .
C43 H43 0.9500 .
C44 C45 1.385(5) .
C44 H44 0.9500 .
C45 C46 1.380(4) .
C45 H45 0.9500 .
C46 H46 0.9500 .
C51 C56 1.409(3) .
C51 C52 1.412(4) .
C52 C53 1.391(4) .
C52 C57 1.518(4) .
C53 C54 1.382(4) .
C53 H53 0.9500 .
C54 C55 1.385(4) .
C54 H54 0.9500 .
C55 C56 1.387(4) .
C55 H55 0.9500 .
C56 C60 1.516(4) .
C57 H57A 0.9900 .
C57 H57B 0.9900 .
C58 H58A 0.9800 .
C58 H58B 0.9800 .
C58 H58C 0.9800 .
C59 H59A 0.9800 .
C59 H59B 0.9800 .
C59 H59C 0.9800 .
C60 H60A 0.9900 .
C60 H60B 0.9900 .
C61 H61A 0.9800 .
C61 H61B 0.9800 .
C61 H61C 0.9800 .
C62 H62A 0.9800 .
C62 H62B 0.9800 .
C62 H62C 0.9800 .
C71 C76 1.343(6) .
C71 C72 1.357(6) .
C71 H71 0.9500 .
C72 C73 1.356(7) .
C72 H72 0.9500 .
C73 C74 1.417(8) .
C73 H73 0.9500 .
C74 C75 1.366(8) .
C74 H74 0.9500 .
C75 C76 1.356(6) .
C75 H75 0.9500 .
C76 H76 0.9500 .
C81 C86 1.370(5) .
C81 C82 1.373(5) .
C81 H81 0.9500 .
C82 C83 1.376(5) .
C82 H82 0.9500 .
C83 C84 1.360(5) .
C83 H83 0.9500 .
C84 C85 1.372(5) .
C84 H84 0.9500 .
C85 C86 1.377(6) .
C85 H85 0.9500 .
C86 H86 0.9500 .

loop_
_geom_hbond_atom_site_label_D
_geom_hbond_atom_site_label_H
_geom_hbond_atom_site_label_A
_geom_hbond_distance_DH
_geom_hbond_distance_HA
_geom_hbond_distance_DA
_geom_hbond_angle_DHA
C1 H1 Cl 0.97(3) 2.66(3) 3.554(3) 153(2)

loop_
_geom_torsion_atom_site_label_1
_geom_torsion_atom_site_label_2
_geom_torsion_atom_site_label_3
_geom_torsion_atom_site_label_4
_geom_torsion
_geom_torsion_site_symmetry_4
C51 Pt P1 C11 8.32(12) .
P2 Pt P1 C11 -113.8(6) .
Cl Pt P1 C11 -175.16(10) .
C51 Pt P1 C21 -111.33(12) .
P2 Pt P1 C21 126.5(6) .
Cl Pt P1 C21 65.19(10) .
C51 Pt P1 C7 134.28(12) .
P2 Pt P1 C7 12.1(6) .
Cl Pt P1 C7 -49.20(10) .
C51 Pt P2 C41 -28.80(12) .
P1 Pt P2 C41 93.4(6) .
Cl Pt P2 C41 154.65(10) .
C51 Pt P2 C31 94.20(12) .
P1 Pt P2 C31 -143.6(5) .
Cl Pt P2 C31 -82.35(10) .
C51 Pt P2 C8 -150.01(11) .
P1 Pt P2 C8 -27.8(6) .
Cl Pt P2 C8 33.45(9) .
C6 C1 C2 C3 0.8(4) .
C6 C1 C2 C7 180.0(2) .
C1 C2 C3 C4 -2.3(4) .
C7 C2 C3 C4 178.5(3) .
C2 C3 C4 C5 1.9(5) .
C3 C4 C5 C6 0.1(5) .
C2 C1 C6 C5 1.2(4) .
C2 C1 C6 C8 176.7(3) 3_666
C4 C5 C6 C1 -1.6(4) .
C4 C5 C6 C8 -177.1(3) 3_666
C1 C2 C7 P1 65.4(3) .
C3 C2 C7 P1 -115.5(3) .
C11 P1 C7 C2 78.6(2) .
C21 P1 C7 C2 -174.5(2) .
Pt P1 C7 C2 -54.0(2) .
C41 P2 C8 C6 48.2(2) 3_666
C31 P2 C8 C6 -63.1(2) 3_666
Pt P2 C8 C6 175.14(18) 3_666
C21 P1 C11 C16 48.8(2) .
C7 P1 C11 C16 154.7(2) .
Pt P1 C11 C16 -75.5(2) .
C21 P1 C11 C12 -133.8(2) .
C7 P1 C11 C12 -27.9(3) .
Pt P1 C11 C12 101.9(2) .
C16 C11 C12 C13 -1.2(5) .
P1 C11 C12 C13 -178.7(3) .
C11 C12 C13 C14 0.9(5) .
C12 C13 C14 C15 0.5(5) .
C13 C14 C15 C16 -1.5(5) .
C12 C11 C16 C15 0.3(4) .
P1 C11 C16 C15 177.8(2) .
C14 C15 C16 C11 1.1(5) .
C11 P1 C21 C22 -131.3(2) .
C7 P1 C21 C22 119.5(2) .
Pt P1 C21 C22 -2.5(3) .
C11 P1 C21 C26 51.2(3) .
C7 P1 C21 C26 -58.0(3) .
Pt P1 C21 C26 179.9(2) .
C26 C21 C22 C23 0.6(5) .
P1 C21 C22 C23 -176.9(3) .
C21 C22 C23 C24 0.3(5) .
C22 C23 C24 C25 -0.9(5) .
C23 C24 C25 C26 0.6(5) .
C24 C25 C26 C21 0.3(5) .
C22 C21 C26 C25 -0.9(4) .
P1 C21 C26 C25 176.7(2) .
C41 P2 C31 C32 -22.5(3) .
C8 P2 C31 C32 90.1(2) .
Pt P2 C31 C32 -151.6(2) .
C41 P2 C31 C36 159.2(2) .
C8 P2 C31 C36 -88.2(2) .
Pt P2 C31 C36 30.1(2) .
C36 C31 C32 C33 -0.5(4) .
P2 C31 C32 C33 -178.8(2) .
C31 C32 C33 C34 0.2(4) .
C32 C33 C34 C35 0.1(5) .
C33 C34 C35 C36 0.0(5) .
C34 C35 C36 C31 -0.4(4) .
C32 C31 C36 C35 0.6(4) .
P2 C31 C36 C35 179.0(2) .
C31 P2 C41 C46 -43.5(2) .
C8 P2 C41 C46 -154.1(2) .
Pt P2 C41 C46 83.8(2) .
C31 P2 C41 C42 140.6(2) .
C8 P2 C41 C42 30.0(2) .
Pt P2 C41 C42 -92.1(2) .
C46 C41 C42 C43 1.7(4) .
P2 C41 C42 C43 177.6(2) .
C41 C42 C43 C44 0.1(4) .
C42 C43 C44 C45 -1.4(5) .
C43 C44 C45 C46 0.8(5) .
C44 C45 C46 C41 1.0(4) .
C42 C41 C46 C45 -2.2(4) .
P2 C41 C46 C45 -178.1(2) .
P1 Pt C51 C56 -89.62(19) .
P2 Pt C51 C56 88.32(19) .
Cl Pt C51 C56 -170.5(10) .
P1 Pt C51 C52 92.25(19) .
P2 Pt C51 C52 -89.81(19) .
Cl Pt C51 C52 11.4(13) .
C56 C51 C52 C53 -1.1(4) .
Pt C51 C52 C53 177.13(19) .
C56 C51 C52 C57 177.3(2) .
Pt C51 C52 C57 -4.5(3) .
C51 C52 C53 C54 -2.1(4) .
C57 C52 C53 C54 179.6(2) .
C52 C53 C54 C55 2.9(4) .
C53 C54 C55 C56 -0.5(4) .
C54 C55 C56 C51 -2.6(4) .
C54 C55 C56 C60 179.1(2) .
C52 C51 C56 C55 3.4(4) .
Pt C51 C56 C55 -174.82(19) .
C52 C51 C56 C60 -178.3(2) .
Pt C51 C56 C60 3.5(3) .
C59 N1 C57 C52 169.8(2) .
C58 N1 C57 C52 -69.2(3) .
C53 C52 C57 N1 -19.0(3) .
C51 C52 C57 N1 162.6(2) .
C62 N2 C60 C56 -83.3(3) .
C61 N2 C60 C56 152.7(3) .
C55 C56 C60 N2 -1.1(4) .
C51 C56 C60 N2 -179.4(2) .
C76 C71 C72 C73 -0.7(9) .
C71 C72 C73 C74 -3.2(9) .
C72 C73 C74 C75 4.8(9) .
C73 C74 C75 C76 -2.6(9) .
C72 C71 C76 C75 3.0(8) .
C74 C75 C76 C71 -1.3(8) .
C86 C81 C82 C83 0.2(6) .
C81 C82 C83 C84 -1.0(6) .
C82 C83 C84 C85 0.9(6) .
C83 C84 C85 C86 0.0(6) .
C82 C81 C86 C85 0.7(6) .
C84 C85 C86 C81 -0.8(6) .
